data_2019452
loop_
_publ_author_name
'Guerrero, Sergio A.'
'Sanabr\'ia, Carlos M.'
'Palma, Alirio'
'Cobo, Justo'
'Glidewell, Christopher'

_publ_section_title
;
 Four related benzazepine derivatives in a reaction pathway leading to a
 benzazepine carboxylic acid: hydrogen-bonded assembly in zero, one, two
 and three dimensions
;
_journal_coeditor_code SK3540
_journal_issue 4
_journal_name_full 'Acta Crystallographica Section C'
_journal_page_first 408
_journal_page_last 415
_journal_paper_doi 10.1107/S2053229614006007
_journal_volume 70
_journal_year 2014
_chemical_formula_iupac 'C12 H10 F3 N O3'
_chemical_formula_moiety 'C12 H10 F3 N O3'
_chemical_formula_sum 'C12 H10 F3 N O3'
_chemical_formula_weight 273.21
_chemical_name_systematic
(2<i>RS</i>,5<i>SR</i>)-8-(trifluoromethoxy)-5,6-dihydro-1<i>H</i>-2,5-methanobenz[<i>e</i>][1,4]oxazocin-3(2<i>H</i>)-one
_space_group_IT_number 14
_symmetry_cell_setting monoclinic
_symmetry_space_group_name_Hall '-P 2ybc'
_symmetry_space_group_name_H-M 'P 1 21/c 1'
_atom_sites_solution_hydrogens geom
_atom_sites_solution_primary direct
_atom_sites_solution_secondary difmap
_cell_angle_alpha 90.00
_cell_angle_beta 91.668(10)
_cell_angle_gamma 90.00
_cell_formula_units_Z 4
_cell_length_a 15.0601(8)
_cell_length_b 9.2204(5)
_cell_length_c 8.072(4)
_cell_measurement_reflns_used 2569
_cell_measurement_temperature 120(2)
_cell_measurement_theta_max 27.50
_cell_measurement_theta_min 2.65
_cell_volume 1120.4(6)
_computing_cell_refinement 'DIRAX/LSQ (Duisenberg <i>et al.</i>, 2000)'
_computing_data_collection 'COLLECT (Hooft, 1998)'
_computing_data_reduction 'EVALCCD (Duisenberg <i>et al.</i>, 2003)'
_computing_molecular_graphics 'PLATON (Spek, 2009)'
_computing_publication_material 'SHELXL97 (Sheldrick, 2008) and PLATON (Spek, 2009)'
_computing_structure_refinement 'SHELXL97 (Sheldrick, 2008)'
_computing_structure_solution 'SIR2004 (Burla <i>et al.</i>, 2005)'
_diffrn_ambient_temperature 120(2)
_diffrn_detector_area_resol_mean 9.091
_diffrn_measured_fraction_theta_full 0.998
_diffrn_measured_fraction_theta_max 0.998
_diffrn_measurement_device_type 'Bruker--Nonius KappaCCD'
_diffrn_measurement_method '\f & \w scans'
_diffrn_radiation_monochromator graphite
_diffrn_radiation_source 'Bruker--Nonius FR591 rotating anode'
_diffrn_radiation_type 'Mo K\a'
_diffrn_radiation_wavelength 0.71073
_diffrn_reflns_av_R_equivalents 0.0546
_diffrn_reflns_av_sigmaI/netI 0.0351
_diffrn_reflns_limit_h_max 19
_diffrn_reflns_limit_h_min -19
_diffrn_reflns_limit_k_max 11
_diffrn_reflns_limit_k_min -11
_diffrn_reflns_limit_l_max 10
_diffrn_reflns_limit_l_min -10
_diffrn_reflns_number 18683
_diffrn_reflns_theta_full 27.50
_diffrn_reflns_theta_max 27.50
_diffrn_reflns_theta_min 3.49
_diffrn_standards_decay_% 0
_diffrn_standards_interval_count 0
_diffrn_standards_interval_time 0
_diffrn_standards_number 0
_exptl_absorpt_coefficient_mu 0.148
_exptl_absorpt_correction_T_max 0.972
_exptl_absorpt_correction_T_min 0.788
_exptl_absorpt_correction_type multi-scan
_exptl_absorpt_process_details '(SADABS; Sheldrick, 2003)'
_exptl_crystal_colour colourless
_exptl_crystal_density_diffrn 1.620
_exptl_crystal_density_method 'not measured'
_exptl_crystal_description block
_exptl_crystal_F_000 560
_exptl_crystal_size_max 0.28
_exptl_crystal_size_mid 0.21
_exptl_crystal_size_min 0.19
_refine_diff_density_max 0.206
_refine_diff_density_min -0.312
_refine_ls_extinction_method none
_refine_ls_goodness_of_fit_ref 1.073
_refine_ls_hydrogen_treatment constr
_refine_ls_matrix_type full
_refine_ls_number_parameters 172
_refine_ls_number_reflns 2567
_refine_ls_number_restraints 0
_refine_ls_restrained_S_all 1.073
_refine_ls_R_factor_all 0.0729
_refine_ls_R_factor_gt 0.0429
_refine_ls_shift/su_max 0.001
_refine_ls_shift/su_mean 0.000
_refine_ls_structure_factor_coef Fsqd
_refine_ls_weighting_details 'w=1/[\s^2^(Fo^2^)+(0.0431P)^2^+0.5504P] where P=(Fo^2^+2Fc^2^)/3'
_refine_ls_weighting_scheme calc
_refine_ls_wR_factor_gt 0.0919
_refine_ls_wR_factor_ref 0.1053
_reflns_number_gt 1854
_reflns_number_total 2567
_reflns_threshold_expression I>2\s(I)
_cod_data_source_file sk3540sup1.cif
_cod_data_source_block IV
_cod_depositor_comments
;Adding full bibliography for 2019449--2019452.cif.

 Adding full bibliography for 2019449--2019452.cif.

 Adding full bibliography for 2019449--2019452.cif.

 Adding full bibliography for 2019449--2019452.cif.

 Adding full bibliography for 2019449--2019452.cif.

 Adding full bibliography for 2019449--2019452.cif.

 Adding full bibliography for 2019449--2019452.cif.
;
_cod_original_sg_symbol_H-M 'P 21/c'
_cod_database_code 2019452
_cod_database_fobs_code 2019452

loop_
_symmetry_equiv_pos_as_xyz
'x, y, z'
'-x, y+1/2, -z+1/2'
'-x, -y, -z'
'x, -y-1/2, z-1/2'

loop_
_atom_site_type_symbol
_atom_site_label
_atom_site_fract_x
_atom_site_fract_y
_atom_site_fract_z
_atom_site_U_iso_or_equiv
_atom_site_adp_type
_atom_site_calc_flag
_atom_site_refinement_flags
_atom_site_occupancy
_atom_site_symmetry_multiplicity
N N1 0.61135(10) 0.59820(16) 0.61634(18) 0.0218(3) Uani d . 1 1
H H1 0.5681 0.6279 0.5337 0.026 Uiso d R 1 1
C C2 0.57188(12) 0.50477(19) 0.7412(2) 0.0219(4) Uani d . 1 1
H H2 0.5080 0.5308 0.7543 0.026 Uiso calc R 1 1
C C3 0.58000(12) 0.3450(2) 0.6930(2) 0.0222(4) Uani d . 1 1
O O31 0.53420(8) 0.27667(14) 0.59480(16) 0.0271(3) Uani d . 1 1
O O4 0.65026(8) 0.28484(14) 0.77298(15) 0.0242(3) Uani d . 1 1
C C5 0.69319(12) 0.3941(2) 0.8832(2) 0.0233(4) Uani d . 1 1
H H5 0.7107 0.3484 0.9917 0.028 Uiso calc R 1 1
C C6 0.77490(12) 0.4539(2) 0.8014(2) 0.0245(4) Uani d . 1 1
H H6A 0.8216 0.3784 0.8087 0.029 Uiso calc R 1 1
H H6B 0.7965 0.5374 0.8683 0.029 Uiso calc R 1 1
C C6A 0.76701(12) 0.5033(2) 0.6213(2) 0.0208(4) Uani d . 1 1
C C7 0.84494(12) 0.4894(2) 0.5318(2) 0.0216(4) Uani d . 1 1
H H7 0.8955 0.4445 0.5829 0.026 Uiso calc R 1 1
C C8 0.85009(12) 0.53906(19) 0.3717(2) 0.0219(4) Uani d . 1 1
C C9 0.77828(12) 0.6040(2) 0.2918(2) 0.0235(4) Uani d . 1 1
H H9 0.7826 0.6400 0.1820 0.028 Uiso calc R 1 1
C C10 0.70001(12) 0.61538(19) 0.3759(2) 0.0219(4) Uani d . 1 1
H H10 0.6495 0.6564 0.3205 0.026 Uiso calc R 1 1
C C10A 0.69255(12) 0.56800(18) 0.5413(2) 0.0201(4) Uani d . 1 1
C C25 0.62034(12) 0.5060(2) 0.9089(2) 0.0234(4) Uani d . 1 1
H H25A 0.5807 0.4766 0.9986 0.028 Uiso calc R 1 1
H H25B 0.6456 0.6029 0.9346 0.028 Uiso calc R 1 1
O O81 0.93234(8) 0.53034(14) 0.28898(15) 0.0254(3) Uani d . 1 1
C C81 0.95115(12) 0.4006(2) 0.2242(2) 0.0258(4) Uani d . 1 1
F F81 0.96324(8) 0.29714(13) 0.33838(14) 0.0348(3) Uani d . 1 1
F F82 1.02571(7) 0.41217(13) 0.14159(14) 0.0351(3) Uani d . 1 1
F F83 0.88729(8) 0.35243(14) 0.11937(14) 0.0361(3) Uani d . 1 1

loop_
_atom_site_aniso_label
_atom_site_aniso_U_11
_atom_site_aniso_U_22
_atom_site_aniso_U_33
_atom_site_aniso_U_12
_atom_site_aniso_U_13
_atom_site_aniso_U_23
N1 0.0216(8) 0.0206(8) 0.0233(7) 0.0026(6) 0.0026(6) 0.0023(6)
C2 0.0210(9) 0.0196(9) 0.0255(9) 0.0005(7) 0.0056(7) -0.0005(7)
C3 0.0205(9) 0.0220(9) 0.0246(9) 0.0004(7) 0.0070(7) 0.0019(8)
O31 0.0256(7) 0.0224(7) 0.0333(7) -0.0016(5) 0.0018(6) -0.0026(6)
O4 0.0258(7) 0.0200(6) 0.0270(7) 0.0039(5) 0.0026(5) -0.0001(5)
C5 0.0270(10) 0.0232(9) 0.0199(8) 0.0007(8) 0.0015(7) -0.0003(7)
C6 0.0223(9) 0.0327(10) 0.0187(8) 0.0025(8) 0.0014(7) 0.0033(8)
C6A 0.0230(9) 0.0200(9) 0.0195(9) -0.0014(7) 0.0017(7) -0.0003(7)
C7 0.0220(9) 0.0212(9) 0.0214(9) -0.0011(7) -0.0008(7) -0.0005(7)
C8 0.0223(9) 0.0215(9) 0.0222(9) -0.0040(7) 0.0065(7) -0.0026(7)
C9 0.0319(10) 0.0200(9) 0.0187(8) -0.0018(8) 0.0022(8) 0.0009(7)
C10 0.0250(9) 0.0188(9) 0.0217(9) 0.0007(7) -0.0018(7) 0.0010(7)
C10A 0.0223(9) 0.0155(8) 0.0224(9) -0.0013(7) 0.0019(7) -0.0031(7)
C25 0.0259(9) 0.0213(9) 0.0234(9) 0.0007(7) 0.0064(7) -0.0002(7)
O81 0.0241(7) 0.0261(7) 0.0266(7) -0.0042(5) 0.0091(5) -0.0010(6)
C81 0.0243(10) 0.0318(11) 0.0215(9) -0.0023(8) 0.0041(8) -0.0005(8)
F81 0.0403(7) 0.0338(7) 0.0308(6) 0.0084(5) 0.0097(5) 0.0075(5)
F82 0.0282(6) 0.0467(8) 0.0312(6) -0.0012(5) 0.0138(5) -0.0013(5)
F83 0.0319(6) 0.0459(7) 0.0304(6) -0.0013(5) -0.0010(5) -0.0135(6)

loop_
_atom_type_symbol
_atom_type_description
_atom_type_scat_dispersion_real
_atom_type_scat_dispersion_imag
_atom_type_scat_source
C C 0.0033 0.0016 'International Tables Vol C Tables 4.2.6.8 and 6.1.1.4'
H H 0.0000 0.0000 'International Tables Vol C Tables 4.2.6.8 and 6.1.1.4'
N N 0.0061 0.0033 'International Tables Vol C Tables 4.2.6.8 and 6.1.1.4'
O O 0.0106 0.0060 'International Tables Vol C Tables 4.2.6.8 and 6.1.1.4'

loop_
_geom_angle_atom_site_label_1
_geom_angle_atom_site_label_2
_geom_angle_atom_site_label_3
_geom_angle
C10A N1 C2 123.67(14)
C10A N1 H1 109.8
C2 N1 H1 111.5
N1 C2 C25 114.48(15)
N1 C2 C3 110.77(14)
C25 C2 C3 101.19(14)
N1 C2 H2 110.0
C25 C2 H2 110.0
C3 C2 H2 110.0
O31 C3 O4 121.68(17)
O31 C3 C2 128.21(17)
O4 C3 C2 110.08(15)
C3 O4 C5 109.39(14)
O4 C5 C6 109.33(14)
O4 C5 C25 103.83(14)
C6 C5 C25 114.17(16)
O4 C5 H5 109.8
C6 C5 H5 109.8
C25 C5 H5 109.8
C5 C6 C6A 118.80(15)
C5 C6 H6A 107.6
C6A C6 H6A 107.6
C5 C6 H6B 107.6
C6A C6 H6B 107.6
H6A C6 H6B 107.0
C7 C6A C10A 117.96(15)
C7 C6A C6 114.90(15)
C10A C6A C6 127.02(16)
C8 C7 C6A 121.66(17)
C8 C7 H7 119.2
C6A C7 H7 119.2
C7 C8 C9 121.26(17)
C7 C8 O81 119.63(16)
C9 C8 O81 119.03(15)
C8 C9 C10 118.16(16)
C8 C9 H9 120.9
C10 C9 H9 120.9
C9 C10 C10A 122.23(16)
C9 C10 H10 118.9
C10A C10 H10 118.9
N1 C10A C6A 125.15(16)
N1 C10A C10 116.06(16)
C6A C10A C10 118.68(16)
C2 C25 C5 101.68(14)
C2 C25 H25A 111.4
C5 C25 H25A 111.4
C2 C25 H25B 111.4
C5 C25 H25B 111.4
H25A C25 H25B 109.3
C81 O81 C8 115.44(14)
F82 C81 F81 107.71(15)
F82 C81 F83 108.21(15)
F81 C81 F83 106.30(16)
F82 C81 O81 108.41(15)
F81 C81 O81 113.23(15)
F83 C81 O81 112.76(16)

loop_
_geom_bond_atom_site_label_1
_geom_bond_atom_site_label_2
_geom_bond_distance
N1 C10A 1.408(2)
N1 C2 1.465(2)
N1 H1 0.9581
C2 C25 1.520(3)
C2 C3 1.530(2)
C2 H2 1.0000
C3 O31 1.212(2)
C3 O4 1.343(2)
O4 C5 1.481(2)
C5 C6 1.517(3)
C5 C25 1.525(3)
C5 H5 1.0000
C6 C6A 1.525(2)
C6 H6A 0.9900
C6 H6B 0.9900
C6A C7 1.402(2)
C6A C10A 1.410(2)
C7 C8 1.375(3)
C7 H7 0.9500
C8 C9 1.380(3)
C8 O81 1.427(2)
C9 C10 1.381(3)
C9 H9 0.9500
C10 C10A 1.413(3)
C10 H10 0.9500
C25 H25A 0.9900
C25 H25B 0.9900
O81 C81 1.340(2)
C81 F82 1.327(2)
C81 F81 1.335(2)
C81 F83 1.338(2)

loop_
_geom_hbond_atom_site_label_D
_geom_hbond_atom_site_label_H
_geom_hbond_atom_site_label_A
_geom_hbond_site_symmetry_A
_geom_hbond_distance_DH
_geom_hbond_distance_HA
_geom_hbond_distance_DA
_geom_hbond_angle_DHA
_geom_hbond_publ_flag
N1 H1 O31 3_666 0.96 2.03 2.970(2) 166 no

loop_
_geom_torsion_atom_site_label_1
_geom_torsion_atom_site_label_2
_geom_torsion_atom_site_label_3
_geom_torsion_atom_site_label_4
_geom_torsion
C10A N1 C2 C25 71.1(2)
C10A N1 C2 C3 -42.5(2)
N1 C2 C3 O31 -79.9(2)
C25 C2 C3 O31 158.32(18)
N1 C2 C3 O4 97.98(17)
C25 C2 C3 O4 -23.81(18)
O31 C3 O4 C5 179.70(16)
C2 C3 O4 C5 1.67(18)
C3 O4 C5 C6 -100.92(16)
C3 O4 C5 C25 21.31(18)
O4 C5 C6 C6A 48.3(2)
C25 C5 C6 C6A -67.5(2)
C5 C6 C6A C7 -150.27(17)
C5 C6 C6A C10A 33.8(3)
C10A C6A C7 C8 1.1(3)
C6 C6A C7 C8 -175.20(17)
C6A C7 C8 C9 -0.4(3)
C6A C7 C8 O81 176.27(16)
C7 C8 C9 C10 -1.3(3)
O81 C8 C9 C10 -178.06(15)
C8 C9 C10 C10A 2.5(3)
C2 N1 C10A C6A -36.1(3)
C2 N1 C10A C10 147.94(16)
C7 C6A C10A N1 -175.86(16)
C6 C6A C10A N1 -0.1(3)
C7 C6A C10A C10 0.0(3)
C6 C6A C10A C10 175.80(17)
C9 C10 C10A N1 174.42(16)
C9 C10 C10A C6A -1.8(3)
N1 C2 C25 C5 -84.37(17)
C3 C2 C25 C5 34.79(17)
O4 C5 C25 C2 -34.96(17)
C6 C5 C25 C2 84.00(17)
C7 C8 O81 C81 80.9(2)
C9 C8 O81 C81 -102.34(19)
C8 O81 C81 F82 175.46(13)
C8 O81 C81 F81 -65.1(2)
C8 O81 C81 F83 55.7(2)
